data_2106282
loop_
_publ_author_name
'Chomnilpan, S.'
'Tellgren, R.'
'Liminga, R.'

_publ_section_title
;
 Neutron diffraction refinement of paraelectric Na H3 (Se O3)2
;
_journal_name_full 'Acta Crystallographica B (24,1968-38,1982)'
_journal_page_first 2108
_journal_page_last 2112
_journal_volume 33
_journal_year 1977
_chemical_formula_sum 'H3 Na O6 Se2'
_chemical_name_systematic 'Na H3 (Se O3)2'
_space_group_IT_number 14
_symmetry_space_group_name_Hall '-P 2yn'
_symmetry_space_group_name_H-M 'P 1 21/n 1'
_cell_angle_alpha 90
_cell_angle_beta 91.162
_cell_angle_gamma 90
_cell_formula_units_Z 2
_cell_length_a 10.3428
_cell_length_b 4.8372
_cell_length_c 5.7876
_cell_volume 289.495
_citation_journal_id_ASTM ACBCAR
_cod_data_source_file Chomnilpan_ACBCAR_1977_568.cif
_cod_data_source_block H3Na1O6Se2
_cod_original_cell_volume 289.4952
_cod_original_sg_symbol_Hall '-P 2ybc (x-z,y,z)'
_cod_original_formula_sum 'H3 Na1 O6 Se2'
_cod_database_code 2106282

loop_
_symmetry_equiv_pos_as_xyz
x,y,z
-x+1/2,y+1/2,-z+1/2
-x,-y,-z
x-1/2,-y-1/2,z-1/2

loop_
_atom_site_label
_atom_site_type_symbol
_atom_site_fract_x
_atom_site_fract_y
_atom_site_fract_z
_atom_site_occupancy
_atom_site_U_iso_or_equiv
O2 O-2 0.05206 0.18962 0.37533 1 0.0
Na1 Na+1 0 0 0 1 0.0
H1 H+1 0.0147 0.0398 0.481 0.5 0.0
Se1 Se+4 0.16891 0.38551 0.50628 1 0.0
O1 O-2 0.14478 0.29265 0.78863 1 0.0
H2 H+1 0.1649 0.4651 0.8914 0.5 0.0
O3 O-2 0.30715 0.20737 0.45239 1 0.0
H3 H+1 0.1802 0.5335 0.945 0.5 0.0
